data_4333375
loop_
_publ_author_name
'Ruiz, Jos\'e'
'Villa, Mar\'ia Dolores'
'Rodr\'iguez, Venancio'
'Cutillas, Natalia'
'Vicente, Consuelo'
'L\'opez, Gregorio'
'Bautista, Delia'

_publ_section_title
;
 A Novel Metal-Binding Mode of Thymine Nucleobases:&#x00A0; N(3) and O(4)
 Chelation&#x2020;
;
_journal_issue 14
_journal_name_full 'Inorganic Chemistry'
_journal_page_first 5448
_journal_page_last 5449
_journal_paper_doi 10.1021/ic700843s
_journal_volume 46
_journal_year 2007
_chemical_formula_sum 'C34 H43 F10 N3 O2 Pd'
_chemical_formula_weight 822.11
_chemical_name_systematic
; 
 ? 
;
_space_group_IT_number 61
_symmetry_cell_setting orthorhombic
_symmetry_space_group_name_Hall '-P 2ac 2ab'
_symmetry_space_group_name_H-M 'P b c a'
_atom_sites_solution_hydrogens geom
_atom_sites_solution_primary direct
_atom_sites_solution_secondary difmap
_audit_creation_method SHELXL-97
_cell_angle_alpha 90.00
_cell_angle_beta 90.00
_cell_angle_gamma 90.00
_cell_formula_units_Z 8
_cell_length_a 10.3080(4)
_cell_length_b 18.2252(7)
_cell_length_c 38.2076(14)
_cell_measurement_reflns_used 7264
_cell_measurement_temperature 100(2)
_cell_measurement_theta_max 21.01
_cell_measurement_theta_min 2.23
_cell_volume 7177.9(5)
_computing_cell_refinement 'Bruker SAINT'
_computing_data_collection 'Bruker SMART'
_computing_data_reduction 'Bruker SAINT'
_computing_molecular_graphics 'Bruker SHELXTL'
_computing_publication_material 'Bruker SHELXTL'
_computing_structure_refinement 'SHELXL-97 (Sheldrick, 1997)'
_computing_structure_solution 'SHELXS-97 (Sheldrick, 1990)'
_diffrn_ambient_temperature 100(2)
_diffrn_detector_area_resol_mean 8.26
_diffrn_measured_fraction_theta_full 1.000
_diffrn_measured_fraction_theta_max 1.000
_diffrn_measurement_device_type 'Bruker SMART APEX CCD'
_diffrn_measurement_method \w-scan
_diffrn_radiation_monochromator graphite
_diffrn_radiation_source 'fine-focus sealed tube'
_diffrn_radiation_type MoK\a
_diffrn_radiation_wavelength 0.71073
_diffrn_reflns_av_R_equivalents 0.0904
_diffrn_reflns_av_sigmaI/netI 0.0615
_diffrn_reflns_limit_h_max 12
_diffrn_reflns_limit_h_min -12
_diffrn_reflns_limit_k_max 22
_diffrn_reflns_limit_k_min -22
_diffrn_reflns_limit_l_max 47
_diffrn_reflns_limit_l_min -47
_diffrn_reflns_number 75145
_diffrn_reflns_theta_full 26.00
_diffrn_reflns_theta_max 26.37
_diffrn_reflns_theta_min 2.13
_exptl_absorpt_coefficient_mu 0.604
_exptl_absorpt_correction_T_max 0.9533
_exptl_absorpt_correction_T_min 0.8165
_exptl_crystal_colour colourless
_exptl_crystal_density_diffrn 1.522
_exptl_crystal_density_method 'not measured'
_exptl_crystal_description prism
_exptl_crystal_F_000 3360
_exptl_crystal_size_max 0.35
_exptl_crystal_size_mid 0.09
_exptl_crystal_size_min 0.08
_refine_diff_density_max 10.508
_refine_diff_density_min -1.962
_refine_diff_density_rms 0.239
_refine_ls_extinction_method none
_refine_ls_goodness_of_fit_ref 1.068
_refine_ls_hydrogen_treatment 'Rigid methyls, others riding'
_refine_ls_matrix_type full
_refine_ls_number_parameters 455
_refine_ls_number_reflns 7341
_refine_ls_number_restraints 1
_refine_ls_restrained_S_all 1.068
_refine_ls_R_factor_all 0.1504
_refine_ls_R_factor_gt 0.1241
_refine_ls_shift/su_max 0.000
_refine_ls_shift/su_mean 0.000
_refine_ls_structure_factor_coef Fsqd
_refine_ls_weighting_details 'calc w=1/[\s^2^(Fo^2^)+(0.1515P)^2^+152.9348P] where P=(Fo^2^+2Fc^2^)/3'
_refine_ls_weighting_scheme calc
_refine_ls_wR_factor_gt 0.3089
_refine_ls_wR_factor_ref 0.3280
_reflns_number_gt 5575
_reflns_number_total 7341
_reflns_threshold_expression >2sigma(I)
_cod_data_source_file ic700843ssup1.cif
_cod_data_source_block vrr343cm
_cod_depositor_comments
;
The following automatic conversions were performed:

'_symmetry_cell_setting' value 'Orthorhombic' changed to
'orthorhombic' according to
/home/saulius/struct/CIF-dictionaries/cif_core.dic dictionary named
'cif_core.dic' version 2.4.2 from 2011-04-26.

Automatic conversion script
Id: cif_fix_values 1891 2012-01-12 08:04:46Z andrius 
;
_cod_original_sg_symbol_H-M 'P bca'
_cod_database_code 4333375

loop_
_symmetry_equiv_pos_as_xyz
'x, y, z'
'-x+1/2, -y, z+1/2'
'-x, y+1/2, -z+1/2'
'x+1/2, -y+1/2, -z'
'-x, -y, -z'
'x-1/2, y, -z-1/2'
'x, -y-1/2, z-1/2'
'-x-1/2, y-1/2, z'

loop_
_atom_site_label
_atom_site_type_symbol
_atom_site_fract_x
_atom_site_fract_y
_atom_site_fract_z
_atom_site_U_iso_or_equiv
_atom_site_adp_type
_atom_site_occupancy
_atom_site_symmetry_multiplicity
_atom_site_calc_flag
_atom_site_refinement_flags
_atom_site_disorder_assembly
_atom_site_disorder_group
Pd1 Pd 0.01888(7) 0.09258(4) 0.150754(19) 0.0223(3) Uani 1 1 d . . .
N1 N -0.3174(7) 0.0632(5) 0.2215(2) 0.0202(16) Uani 1 1 d . . .
N3 N -0.1435(8) 0.0838(5) 0.1835(2) 0.0236(18) Uani 1 1 d . . .
O1 O 0.0035(6) 0.1690(4) 0.1948(2) 0.0300(17) Uani 1 1 d . . .
O2 O -0.2926(8) -0.0062(5) 0.1720(2) 0.0381(19) Uani 1 1 d . . .
F2 F 0.1038(6) 0.1602(4) 0.07502(16) 0.0361(15) Uani 1 1 d . . .
F3 F 0.3378(7) 0.2023(4) 0.05263(17) 0.0400(16) Uani 1 1 d . . .
F4 F 0.5520(7) 0.1853(5) 0.0933(2) 0.054(2) Uani 1 1 d . . .
F5 F 0.5290(7) 0.1244(5) 0.1577(2) 0.056(2) Uani 1 1 d . . .
F6 F 0.2956(6) 0.0811(4) 0.18164(16) 0.0350(15) Uani 1 1 d . . .
F12 F -0.1645(7) 0.0774(4) 0.0853(2) 0.051(2) Uani 1 1 d . . .
F13 F -0.1662(10) -0.0169(6) 0.0323(2) 0.076(3) Uani 1 1 d . . .
F14 F 0.0017(9) -0.1330(6) 0.0317(3) 0.079(3) Uani 1 1 d . . .
F15 F 0.1695(8) -0.1535(5) 0.0854(3) 0.073(3) Uani 1 1 d . . .
F16 F 0.1797(7) -0.0543(4) 0.1366(2) 0.050(2) Uani 1 1 d . . .
C2 C -0.2512(10) 0.0448(6) 0.1907(2) 0.024(2) Uani 1 1 d . . .
C4 C -0.1017(9) 0.1391(6) 0.2047(2) 0.023(2) Uani 1 1 d . . .
C5 C -0.1711(9) 0.1585(5) 0.2351(2) 0.0190(19) Uani 1 1 d . . .
C6 C -0.2790(9) 0.1184(6) 0.2422(2) 0.021(2) Uani 1 1 d . . .
H6 H -0.3287 0.1297 0.2624 0.025 Uiso 1 1 calc R . .
C7 C -0.1216(11) 0.2192(6) 0.2585(3) 0.036(3) Uani 1 1 d . . .
H7A H -0.1790 0.2242 0.2788 0.055 Uiso 1 1 calc R . .
H7B H -0.1199 0.2654 0.2454 0.055 Uiso 1 1 calc R . .
H7C H -0.0337 0.2072 0.2665 0.055 Uiso 1 1 calc R . .
C8 C -0.4323(11) 0.0189(6) 0.2305(3) 0.033(2) Uani 1 1 d . . .
H8A H -0.4624 0.0322 0.2540 0.049 Uiso 1 1 calc R . .
H8B H -0.4092 -0.0333 0.2301 0.049 Uiso 1 1 calc R . .
H8C H -0.5015 0.0282 0.2135 0.049 Uiso 1 1 calc R . .
C11 C 0.0070(10) 0.0176(6) 0.1139(3) 0.026(2) Uani 1 1 d . . .
C12 C -0.0776(10) 0.0234(7) 0.0860(3) 0.037(3) Uani 1 1 d . . .
C13 C -0.0812(12) -0.0253(9) 0.0588(3) 0.047(4) Uani 1 1 d . . .
C14 C 0.0025(14) -0.0837(9) 0.0577(4) 0.059(5) Uani 1 1 d . . .
C15 C 0.0874(11) -0.0940(8) 0.0851(4) 0.048(3) Uani 1 1 d . . .
C16 C 0.0885(11) -0.0435(7) 0.1116(3) 0.035(3) Uani 1 1 d . . .
C21 C 0.1867(10) 0.1207(6) 0.1298(3) 0.025(2) Uani 1 1 d . . .
C22 C 0.2084(11) 0.1520(6) 0.0965(3) 0.030(2) Uani 1 1 d . . .
C23 C 0.3257(12) 0.1748(6) 0.0844(3) 0.031(2) Uani 1 1 d . . .
C24 C 0.4371(11) 0.1668(7) 0.1060(3) 0.037(3) Uani 1 1 d . . .
C25 C 0.4238(11) 0.1342(7) 0.1380(3) 0.034(2) Uani 1 1 d . . .
C26 C 0.3032(11) 0.1141(6) 0.1490(3) 0.029(2) Uani 1 1 d . . .
N2 N 0.8930(7) 0.3389(4) 0.10994(19) 0.0184(16) Uani 1 1 d . . .
C60 C 0.8841(10) 0.2795(6) 0.0823(3) 0.027(2) Uani 1 1 d . . .
H60A H 0.8752 0.2316 0.0942 0.032 Uiso 1 1 calc R . .
H60B H 0.9667 0.2787 0.0691 0.032 Uiso 1 1 calc R . .
C61 C 0.7728(10) 0.2874(6) 0.0562(3) 0.026(2) Uani 1 1 d . . .
H61A H 0.6887 0.2854 0.0686 0.032 Uiso 1 1 calc R . .
H61B H 0.7790 0.3352 0.0440 0.032 Uiso 1 1 calc R . .
C62 C 0.7806(12) 0.2251(7) 0.0296(3) 0.036(3) Uani 1 1 d . . .
H62A H 0.7878 0.1777 0.0422 0.043 Uiso 1 1 calc R . .
H62B H 0.8597 0.2312 0.0152 0.043 Uiso 1 1 calc R . .
C63 C 0.6620(14) 0.2230(8) 0.0057(3) 0.045(3) Uani 1 1 d . . .
H63A H 0.5879 0.2029 0.0186 0.068 Uiso 1 1 calc R . .
H63B H 0.6805 0.1919 -0.0146 0.068 Uiso 1 1 calc R . .
H63C H 0.6416 0.2728 -0.0022 0.068 Uiso 1 1 calc R . .
C70 C 1.0098(9) 0.3178(6) 0.1326(3) 0.025(2) Uani 1 1 d . . .
H70A H 0.9936 0.2685 0.1425 0.029 Uiso 1 1 calc R . .
H70B H 1.0867 0.3139 0.1171 0.029 Uiso 1 1 calc R . .
C71 C 1.0431(10) 0.3698(6) 0.1626(3) 0.024(2) Uani 1 1 d . . .
H71A H 1.0677 0.4184 0.1531 0.029 Uiso 1 1 calc R . .
H71B H 0.9663 0.3764 0.1778 0.029 Uiso 1 1 calc R . .
C72 C 1.1542(10) 0.3387(6) 0.1837(3) 0.026(2) Uani 1 1 d . . .
H72A H 1.2280 0.3282 0.1679 0.031 Uiso 1 1 calc R . .
H72B H 1.1267 0.2919 0.1945 0.031 Uiso 1 1 calc R . .
C73 C 1.1979(11) 0.3913(6) 0.2121(3) 0.034(3) Uani 1 1 d . . .
H73A H 1.2348 0.4354 0.2013 0.051 Uiso 1 1 calc R . .
H73B H 1.2638 0.3675 0.2266 0.051 Uiso 1 1 calc R . .
H73C H 1.1234 0.4050 0.2266 0.051 Uiso 1 1 calc R . .
C80 C 0.7716(9) 0.3443(5) 0.1318(2) 0.0203(19) Uani 1 1 d . B .
H80A H 0.6980 0.3555 0.1161 0.024 Uiso 1 1 calc R . .
H80B H 0.7814 0.3863 0.1480 0.024 Uiso 1 1 calc R . .
C81 C 0.7360(11) 0.2771(6) 0.1533(3) 0.030(2) Uani 1 1 d D . .
H81A H 0.7990 0.2703 0.1726 0.036 Uiso 1 1 calc R A 1
H81B H 0.7375 0.2326 0.1384 0.036 Uiso 1 1 calc R A 1
C82 C 0.5975(16) 0.2893(10) 0.1684(5) 0.035(5) Uiso 0.69(4) 1 d PD B 1
C83 C 0.5870(19) 0.3534(11) 0.1934(5) 0.044(6) Uiso 0.69(4) 1 d P B 1
C82' C 0.647(5) 0.289(3) 0.1852(12) 0.064(17) Uiso 0.31(4) 1 d PD B 2
C83' C 0.545(4) 0.332(2) 0.1736(10) 0.033(12) Uiso 0.31(4) 1 d P B 2
C90 C 0.9120(9) 0.4153(5) 0.0941(3) 0.021(2) Uani 1 1 d . . .
H90A H 0.8336 0.4280 0.0804 0.026 Uiso 1 1 calc R . .
H90B H 0.9190 0.4512 0.1135 0.026 Uiso 1 1 calc R . .
C91 C 1.0295(11) 0.4237(6) 0.0707(3) 0.035(3) Uani 1 1 d . . .
H91A H 1.1089 0.4114 0.0841 0.042 Uiso 1 1 calc R . .
H91B H 1.0228 0.3891 0.0508 0.042 Uiso 1 1 calc R . .
C92 C 1.0395(13) 0.5012(7) 0.0570(3) 0.043(3) Uani 1 1 d . . .
H92A H 0.9588 0.5129 0.0441 0.051 Uiso 1 1 calc R . .
H92B H 1.0447 0.5351 0.0772 0.051 Uiso 1 1 calc R . .
C93 C 1.1515(15) 0.5156(8) 0.0337(3) 0.051(4) Uani 1 1 d . . .
H93A H 1.2319 0.5137 0.0473 0.077 Uiso 1 1 calc R . .
H93B H 1.1423 0.5644 0.0231 0.077 Uiso 1 1 calc R . .
H93C H 1.1542 0.4784 0.0152 0.077 Uiso 1 1 calc R . .

loop_
_atom_site_aniso_label
_atom_site_aniso_U_11
_atom_site_aniso_U_22
_atom_site_aniso_U_33
_atom_site_aniso_U_23
_atom_site_aniso_U_13
_atom_site_aniso_U_12
Pd1 0.0202(4) 0.0244(4) 0.0223(4) -0.0009(3) 0.0004(3) -0.0006(3)
N1 0.015(4) 0.028(4) 0.018(4) 0.000(3) -0.001(3) -0.001(3)
N3 0.024(4) 0.031(5) 0.016(4) -0.006(3) 0.002(3) 0.007(4)
O1 0.016(4) 0.032(4) 0.042(4) 0.007(3) 0.000(3) -0.003(3)
O2 0.036(4) 0.038(5) 0.040(4) -0.019(4) -0.006(4) -0.006(4)
F2 0.036(4) 0.043(4) 0.029(3) 0.009(3) 0.004(3) 0.010(3)
F3 0.047(4) 0.042(4) 0.031(3) 0.009(3) -0.003(3) -0.011(3)
F4 0.033(4) 0.082(6) 0.047(4) 0.006(4) 0.004(3) -0.020(4)
F5 0.025(4) 0.090(6) 0.053(5) 0.014(4) -0.015(3) -0.011(4)
F6 0.033(3) 0.048(4) 0.024(3) 0.006(3) -0.004(3) -0.005(3)
F12 0.038(4) 0.044(4) 0.071(5) 0.016(4) -0.018(4) 0.002(3)
F13 0.075(6) 0.106(8) 0.047(5) -0.007(5) -0.032(5) -0.028(6)
F14 0.063(6) 0.106(8) 0.069(6) -0.057(6) 0.023(5) -0.028(5)
F15 0.034(4) 0.057(5) 0.128(8) -0.050(6) 0.004(5) 0.002(4)
F16 0.043(4) 0.034(4) 0.072(5) -0.005(4) -0.017(4) 0.014(3)
C2 0.024(5) 0.031(5) 0.017(4) -0.003(4) -0.002(4) 0.007(4)
C4 0.021(5) 0.029(5) 0.017(4) 0.006(4) -0.003(4) 0.007(4)
C5 0.018(4) 0.021(5) 0.018(4) -0.006(4) 0.001(4) 0.004(4)
C6 0.017(4) 0.032(5) 0.013(4) 0.000(4) 0.003(3) 0.007(4)
C7 0.032(6) 0.031(6) 0.047(7) -0.025(5) -0.006(5) -0.008(5)
C8 0.029(6) 0.031(6) 0.037(6) 0.012(5) 0.000(5) -0.006(5)
C11 0.025(5) 0.031(5) 0.022(5) 0.000(4) 0.007(4) -0.002(4)
C12 0.018(5) 0.048(7) 0.044(7) 0.009(6) 0.002(5) -0.012(5)
C13 0.029(6) 0.081(10) 0.032(6) 0.009(6) -0.011(5) -0.027(7)
C14 0.043(8) 0.069(10) 0.066(10) -0.042(8) 0.022(7) -0.031(7)
C15 0.020(6) 0.051(8) 0.074(10) -0.014(7) 0.006(6) -0.011(6)
C16 0.024(6) 0.038(6) 0.043(7) -0.001(5) 0.000(5) -0.003(5)
C21 0.021(5) 0.021(5) 0.032(5) 0.003(4) -0.003(4) 0.003(4)
C22 0.041(6) 0.031(6) 0.017(5) -0.001(4) -0.002(4) 0.014(5)
C23 0.041(6) 0.031(6) 0.023(5) -0.002(4) 0.005(5) -0.002(5)
C24 0.026(5) 0.048(7) 0.038(6) 0.013(5) 0.008(5) 0.003(5)
C25 0.032(6) 0.037(6) 0.032(6) 0.002(5) -0.004(5) -0.004(5)
C26 0.029(5) 0.036(6) 0.022(5) -0.006(4) -0.006(4) 0.003(4)
N2 0.018(4) 0.023(4) 0.014(4) -0.002(3) 0.002(3) 0.005(3)
C60 0.027(5) 0.026(5) 0.028(5) -0.007(4) 0.002(4) -0.003(4)
C61 0.029(5) 0.026(5) 0.024(5) 0.001(4) -0.001(4) -0.007(4)
C62 0.048(7) 0.035(6) 0.025(5) -0.004(5) -0.002(5) -0.001(5)
C63 0.056(8) 0.052(8) 0.028(6) -0.005(5) -0.004(6) -0.017(7)
C70 0.017(5) 0.025(5) 0.031(5) -0.007(4) -0.011(4) 0.010(4)
C71 0.027(5) 0.023(5) 0.022(5) -0.005(4) -0.008(4) 0.004(4)
C72 0.021(5) 0.034(6) 0.024(5) 0.004(4) -0.003(4) 0.005(4)
C73 0.031(6) 0.033(6) 0.038(6) -0.004(5) -0.010(5) 0.010(5)
C80 0.018(5) 0.023(5) 0.020(5) 0.003(4) 0.004(4) 0.000(4)
C81 0.032(6) 0.030(6) 0.028(5) 0.010(5) 0.005(5) -0.005(5)
C90 0.023(5) 0.019(5) 0.022(5) 0.009(4) 0.004(4) 0.000(4)
C91 0.029(6) 0.035(6) 0.042(7) 0.014(5) 0.017(5) 0.000(5)
C92 0.051(8) 0.039(7) 0.038(7) 0.015(5) 0.008(6) -0.014(6)
C93 0.075(10) 0.049(8) 0.030(6) -0.004(6) 0.014(6) -0.021(7)

loop_
_atom_type_symbol
_atom_type_description
_atom_type_scat_dispersion_real
_atom_type_scat_dispersion_imag
_atom_type_scat_source
C C 0.0033 0.0016 'International Tables Vol C Tables 4.2.6.8 and 6.1.1.4'
H H 0.0000 0.0000 'International Tables Vol C Tables 4.2.6.8 and 6.1.1.4'
N N 0.0061 0.0033 'International Tables Vol C Tables 4.2.6.8 and 6.1.1.4'
O O 0.0106 0.0060 'International Tables Vol C Tables 4.2.6.8 and 6.1.1.4'
F F 0.0171 0.0103 'International Tables Vol C Tables 4.2.6.8 and 6.1.1.4'
Pd Pd -0.9988 1.0072 'International Tables Vol C Tables 4.2.6.8 and 6.1.1.4'

loop_
_geom_angle_atom_site_label_1
_geom_angle_atom_site_label_2
_geom_angle_atom_site_label_3
_geom_angle
C11 Pd1 C21 86.8(4)
C11 Pd1 N3 109.0(4)
C21 Pd1 N3 164.1(4)
C11 Pd1 O1 171.1(3)
C21 Pd1 O1 102.1(4)
N3 Pd1 O1 62.1(3)
C11 Pd1 C4 141.2(4)
C21 Pd1 C4 131.9(4)
N3 Pd1 C4 32.3(3)
O1 Pd1 C4 29.9(3)
C6 N1 C2 122.2(8)
C6 N1 C8 120.6(8)
C2 N1 C8 117.2(9)
C2 N3 C4 121.8(8)
C2 N3 Pd1 145.2(7)
C4 N3 Pd1 92.7(6)
C4 O1 Pd1 91.1(6)
O2 C2 N3 123.8(9)
O2 C2 N1 119.5(10)
N3 C2 N1 116.6(9)
O1 C4 N3 114.1(9)
O1 C4 C5 124.9(10)
N3 C4 C5 121.0(9)
O1 C4 Pd1 59.1(5)
N3 C4 Pd1 55.1(5)
C5 C4 Pd1 175.1(8)
C6 C5 C4 116.5(9)
C6 C5 C7 123.5(9)
C4 C5 C7 120.0(9)
N1 C6 C5 121.8(8)
C12 C11 C16 113.1(10)
C12 C11 Pd1 122.6(9)
C16 C11 Pd1 124.1(8)
F12 C12 C13 116.4(11)
F12 C12 C11 119.9(11)
C13 C12 C11 123.7(12)
F13 C13 C12 121.1(14)
F13 C13 C14 118.4(14)
C12 C13 C14 120.5(12)
F14 C14 C13 122.5(15)
F14 C14 C15 118.4(15)
C13 C14 C15 119.0(12)
C16 C15 F15 121.3(13)
C16 C15 C14 118.3(13)
F15 C15 C14 120.3(13)
F16 C16 C15 115.4(11)
F16 C16 C11 119.3(10)
C15 C16 C11 125.3(11)
C26 C21 C22 111.5(9)
C26 C21 Pd1 120.9(8)
C22 C21 Pd1 127.5(8)
C23 C22 F2 117.9(9)
C23 C22 C21 124.7(10)
F2 C22 C21 117.4(10)
F3 C23 C22 120.8(10)
F3 C23 C24 119.7(10)
C22 C23 C24 119.5(10)
F4 C24 C25 121.9(11)
F4 C24 C23 119.1(10)
C25 C24 C23 118.8(10)
F5 C25 C26 122.2(10)
F5 C25 C24 118.9(11)
C26 C25 C24 119.0(11)
C25 C26 F6 116.4(9)
C25 C26 C21 126.4(10)
F6 C26 C21 117.1(9)
C80 N2 C60 112.5(7)
C80 N2 C90 105.4(7)
C60 N2 C90 112.5(7)
C80 N2 C70 110.8(7)
C60 N2 C70 105.2(7)
C90 N2 C70 110.5(7)
N2 C60 C61 115.7(8)
C62 C61 C60 109.0(9)
C61 C62 C63 112.0(10)
C71 C70 N2 116.4(8)
C72 C71 C70 109.8(8)
C71 C72 C73 111.7(9)
N2 C80 C81 116.6(8)
C80 C81 C82' 117(2)
C80 C81 C82 107.8(10)
C82' C81 C82 31(2)
C83 C82 C81 114.2(15)
C83' C82' C81 106(4)
C91 C90 N2 115.3(8)
C92 C91 C90 110.7(10)
C93 C92 C91 115.3(12)

loop_
_geom_bond_atom_site_label_1
_geom_bond_atom_site_label_2
_geom_bond_distance
Pd1 C11 1.966(10)
Pd1 C21 1.974(10)
Pd1 N3 2.095(8)
Pd1 O1 2.189(8)
Pd1 C4 2.552(10)
N1 C6 1.339(13)
N1 C2 1.400(12)
N1 C8 1.475(13)
N3 C2 1.347(13)
N3 C4 1.364(13)
O1 C4 1.271(12)
O2 C2 1.249(12)
F2 C22 1.362(12)
F3 C23 1.320(12)
F4 C24 1.323(13)
F5 C25 1.333(13)
F6 C26 1.388(12)
F12 C12 1.330(14)
F13 C13 1.347(14)
F14 C14 1.342(15)
F15 C15 1.374(16)
F16 C16 1.354(14)
C4 C5 1.409(13)
C5 C6 1.359(14)
C5 C7 1.511(13)
C11 C12 1.381(16)
C11 C16 1.397(16)
C12 C13 1.369(19)
C13 C14 1.37(2)
C14 C15 1.38(2)
C15 C16 1.369(18)
C21 C26 1.411(14)
C21 C22 1.413(15)
C22 C23 1.359(16)
C23 C24 1.420(17)
C24 C25 1.366(16)
C25 C26 1.362(16)
N2 C80 1.509(11)
N2 C60 1.516(12)
N2 C90 1.530(12)
N2 C70 1.531(11)
C60 C61 1.527(14)
C61 C62 1.526(15)
C62 C63 1.526(17)
C70 C71 1.527(13)
C71 C72 1.511(13)
C72 C73 1.515(15)
C80 C81 1.520(13)
C81 C82' 1.54(3)
C81 C82 1.556(19)
C82 C83 1.51(3)
C82' C83' 1.38(8)
C90 C91 1.514(13)
C91 C92 1.511(16)
C92 C93 1.482(17)

loop_
_geom_hbond_atom_site_label_D
_geom_hbond_atom_site_label_H
_geom_hbond_atom_site_label_A
_geom_hbond_distance_DH
_geom_hbond_distance_HA
_geom_hbond_distance_DA
_geom_hbond_angle_DHA
_geom_hbond_site_symmetry_A
C72 H72B O1 0.99 2.58 3.487(13) 153.2 1_655
C62 H62A F12 0.99 2.51 3.477(14) 165.5 1_655
C6 H6 O1 0.95 2.48 3.416(11) 166.6 6_556
C80 H80B O2 0.99 2.17 3.135(12) 165.9 8_665
